data_7248332
loop_
_publ_author_name
'Parmar, Mehul P.'
'Vala, Disha P.'
'Bhalodiya, Savan S.'
'Upadhyay, Dipti B.'
'Patel, Chirag D.'
'Patel, Subham G.'
'Gandholi, Srinivasa R.'
'Shaik, Althaf H.'
'Miller, Amy Dunne'
'Nogales, Joaquina'
'Banerjee, Sourav'
'Padr&#xf3;n, Jos&#xe9; M'
'Amri, Nasser'
'Kandukuri, Nagesh Kumar'
'Patel, Hitendra M.'

_publ_section_title
;
 A green bio-organic catalyst (taurine) promoted one-pot synthesis of
 (<i>R</i>/<i>S</i>)-2-thioxo-3,4-dihydropyrimidine(TDHPM)-5-carboxanilides:
 chiral investigations using circular dichroism and validation by
 computational approaches.
;
_journal_issue 13
_journal_name_full 'RSC advances'
_journal_page_first 9300
_journal_page_last 9313
_journal_paper_doi 10.1039/d4ra01391c
_journal_volume 14
_journal_year 2024
_chemical_formula_sum 'C24 H28 Cl N3 O6 S'
_chemical_formula_weight 522.00
_space_group_crystal_system orthorhombic
_space_group_IT_number 18
_space_group_name_Hall 'P 2 2ab'
_space_group_name_H-M_alt 'P 21 21 2'
_atom_sites_solution_hydrogens geom
_audit_creation_method SHELXL-2014/7
_audit_update_record
;
2024-01-10 deposited with the CCDC.	2024-03-01 downloaded from the CCDC.
;
_cell_angle_alpha 90
_cell_angle_beta 90
_cell_angle_gamma 90
_cell_formula_units_Z 8
_cell_length_a 14.6984(8)
_cell_length_b 17.4270(8)
_cell_length_c 19.6342(10)
_cell_measurement_reflns_used 4570
_cell_measurement_temperature 296(2)
_cell_measurement_theta_max 21.36
_cell_measurement_theta_min 2.38
_cell_volume 5029.3(4)
_computing_cell_refinement 'Bruker SAINT'
_computing_data_collection 'Bruker APEX2'
_computing_data_reduction 'Bruker SAINT'
_computing_molecular_graphics 'Bruker SHELXTL'
_computing_publication_material 'Bruker SHELXTL'
_computing_structure_refinement 'SHELXL-2014/7 (Sheldrick, 2014)'
_computing_structure_solution 'SHELXS-97 (Sheldrick 2008)'
_diffrn_ambient_temperature 296(2)
_diffrn_measured_fraction_theta_full 1.000
_diffrn_measured_fraction_theta_max 1.000
_diffrn_measurement_device_type 'Bruker APEX-II CCD'
_diffrn_measurement_method '\f and \w scans'
_diffrn_radiation_type MoK\a
_diffrn_radiation_wavelength 0.71073
_diffrn_reflns_av_R_equivalents 0.0687
_diffrn_reflns_av_unetI/netI 0.0897
_diffrn_reflns_Laue_measured_fraction_full 1.000
_diffrn_reflns_Laue_measured_fraction_max 1.000
_diffrn_reflns_limit_h_max 13
_diffrn_reflns_limit_h_min -17
_diffrn_reflns_limit_k_max 20
_diffrn_reflns_limit_k_min -20
_diffrn_reflns_limit_l_max 22
_diffrn_reflns_limit_l_min -23
_diffrn_reflns_number 30041
_diffrn_reflns_point_group_measured_fraction_full 1.000
_diffrn_reflns_point_group_measured_fraction_max 1.000
_diffrn_reflns_theta_full 24.996
_diffrn_reflns_theta_max 24.996
_diffrn_reflns_theta_min 1.037
_exptl_absorpt_coefficient_mu 0.280
_exptl_absorpt_correction_T_max 0.965
_exptl_absorpt_correction_T_min 0.913
_exptl_absorpt_correction_type multi-scan
_exptl_absorpt_process_details 'SADABS V2014/5(Bruker AXS.Inc)'
_exptl_crystal_colour yellow
_exptl_crystal_density_diffrn 1.379
_exptl_crystal_description Block
_exptl_crystal_F_000 2192
_exptl_crystal_size_max 0.330
_exptl_crystal_size_mid 0.250
_exptl_crystal_size_min 0.130
_refine_diff_density_max 0.220
_refine_diff_density_min -0.242
_refine_diff_density_rms 0.051
_refine_ls_abs_structure_details
; 
 Flack x determined using 1509 quotients [(I+)-(I-)]/[(I+)+(I-)] 
 (Parsons, Flack and Wagner, Acta Cryst. B69 (2013) 249-259). 
;
_refine_ls_abs_structure_Flack 0.02(4)
_refine_ls_extinction_method none
_refine_ls_goodness_of_fit_ref 1.078
_refine_ls_hydrogen_treatment constr
_refine_ls_matrix_type full
_refine_ls_number_parameters 643
_refine_ls_number_reflns 8859
_refine_ls_number_restraints 0
_refine_ls_restrained_S_all 1.078
_refine_ls_R_factor_all 0.1428
_refine_ls_R_factor_gt 0.0619
_refine_ls_shift/su_max 0.000
_refine_ls_shift/su_mean 0.000
_refine_ls_structure_factor_coef Fsqd
_refine_ls_weighting_details 'w=1/[\s^2^(Fo^2^)+(0.0563P)^2^] where P=(Fo^2^+2Fc^2^)/3'
_refine_ls_weighting_scheme calc
_refine_ls_wR_factor_gt 0.1158
_refine_ls_wR_factor_ref 0.1453
_reflns_Friedel_coverage 0.803
_reflns_Friedel_fraction_full 1.000
_reflns_Friedel_fraction_max 1.000
_reflns_number_gt 4965
_reflns_number_total 8859
_reflns_threshold_expression 'I > 2\s(I)'
_cod_data_source_file d4ra01391c2.cif
_cod_data_source_block 17
_cod_database_code 7248332
_shelx_shelxl_version_number 2014/7
_shelx_space_group_comment
; 
The symmetry employed for this shelxl refinement is uniquely defined 
by the following loop, which should always be used as a source of 
symmetry information in preference to the above space-group names. 
They are only intended as comments. 
;
_shelx_estimated_absorpt_t_min 0.913
_shelx_estimated_absorpt_t_max 0.965

loop_
_space_group_symop_operation_xyz
'x, y, z'
'-x, -y, z'
'-x+1/2, y+1/2, -z'
'x+1/2, -y+1/2, -z'

loop_
_atom_site_label
_atom_site_type_symbol
_atom_site_fract_x
_atom_site_fract_y
_atom_site_fract_z
_atom_site_U_iso_or_equiv
_atom_site_adp_type
_atom_site_occupancy
_atom_site_site_symmetry_order
_atom_site_calc_flag
_atom_site_refinement_flags_posn
_atom_site_refinement_flags_adp
_atom_site_refinement_flags_occupancy
_atom_site_disorder_assembly
_atom_site_disorder_group
C1 C 0.1234(5) -0.0134(3) 0.5968(3) 0.0403(17) Uani 1 1 d . . . . .
C2 C 0.1289(5) -0.0840(4) 0.6287(3) 0.052(2) Uani 1 1 d . . . . .
H2 H 0.1333 -0.1285 0.6028 0.062 Uiso 1 1 calc R U . . .
C3 C 0.1278(5) -0.0885(4) 0.6992(3) 0.0501(19) Uani 1 1 d . . . . .
C4 C 0.1220(5) -0.0233(4) 0.7369(3) 0.0474(19) Uani 1 1 d . . . . .
C5 C 0.1159(5) 0.0480(4) 0.7057(4) 0.053(2) Uani 1 1 d . . . . .
H5 H 0.1109 0.0923 0.7319 0.063 Uiso 1 1 calc R U . . .
C6 C 0.1173(5) 0.0525(3) 0.6359(3) 0.0449(19) Uani 1 1 d . . . . .
C7 C 0.1636(7) -0.2216(4) 0.7052(4) 0.089(3) Uani 1 1 d . . . . .
H7A H 0.1179 -0.2436 0.6762 0.133 Uiso 1 1 calc R U . . .
H7B H 0.1797 -0.2577 0.7401 0.133 Uiso 1 1 calc R U . . .
H7C H 0.2165 -0.2095 0.6786 0.133 Uiso 1 1 calc R U . . .
C8 C 0.1016(6) 0.1898(3) 0.6360(4) 0.068(3) Uani 1 1 d . . . . .
H8A H 0.0459 0.1888 0.6615 0.102 Uiso 1 1 calc R U . . .
H8B H 0.1003 0.2320 0.6045 0.102 Uiso 1 1 calc R U . . .
H8C H 0.1520 0.1959 0.6666 0.102 Uiso 1 1 calc R U . . .
C9 C 0.1166(4) -0.0512(3) 0.4740(3) 0.0346(16) Uani 1 1 d . . . . .
C10 C 0.1228(4) -0.0178(3) 0.4048(3) 0.0307(15) Uani 1 1 d . . . . .
C11 C 0.1170(4) 0.0689(3) 0.3963(3) 0.0318(15) Uani 1 1 d . . . . .
H11 H 0.0665 0.0870 0.4246 0.038 Uiso 1 1 calc R U . . .
C12 C 0.1122(5) 0.0430(3) 0.2715(3) 0.0404(17) Uani 1 1 d . . . . .
C13 C 0.1344(4) -0.0632(3) 0.3502(3) 0.0360(16) Uani 1 1 d . . . . .
C14 C 0.1484(5) -0.1482(3) 0.3488(3) 0.051(2) Uani 1 1 d . . . . .
H14A H 0.1857 -0.1632 0.3867 0.076 Uiso 1 1 calc R U . . .
H14B H 0.1780 -0.1623 0.3070 0.076 Uiso 1 1 calc R U . . .
H14C H 0.0906 -0.1735 0.3517 0.076 Uiso 1 1 calc R U . . .
C15 C 0.2014(4) 0.1121(3) 0.4182(3) 0.0325(16) Uani 1 1 d . . . . .
C16 C 0.1939(5) 0.1804(3) 0.4543(3) 0.0379(17) Uani 1 1 d . . . . .
H16 H 0.1367 0.1986 0.4664 0.045 Uiso 1 1 calc R U . . .
C17 C 0.2700(5) 0.2213(3) 0.4723(3) 0.0434(18) Uani 1 1 d . . . . .
H17 H 0.2634 0.2670 0.4961 0.052 Uiso 1 1 calc R U . . .
C18 C 0.3552(5) 0.1961(3) 0.4558(3) 0.0419(18) Uani 1 1 d . . . . .
C19 C 0.3638(5) 0.1281(3) 0.4188(3) 0.0474(19) Uani 1 1 d . . . . .
H19 H 0.4211 0.1102 0.4065 0.057 Uiso 1 1 calc R U . . .
C20 C 0.2873(5) 0.0877(3) 0.4006(3) 0.0426(17) Uani 1 1 d . . . . .
H20 H 0.2938 0.0427 0.3757 0.051 Uiso 1 1 calc R U . . .
C21 C 0.3837(5) 0.8696(4) 0.0946(3) 0.0429(17) Uani 1 1 d . . . . .
C22 C 0.4013(5) 0.8031(4) 0.1343(3) 0.0469(19) Uani 1 1 d . . . . .
C23 C 0.4085(5) 0.8083(4) 0.2034(4) 0.055(2) Uani 1 1 d . . . . .
H23 H 0.4202 0.7648 0.2294 0.066 Uiso 1 1 calc R U . . .
C24 C 0.3982(5) 0.8788(4) 0.2342(3) 0.053(2) Uani 1 1 d . . . . .
C25 C 0.3819(5) 0.9444(4) 0.1969(3) 0.0497(19) Uani 1 1 d . . . . .
C26 C 0.3743(5) 0.9389(4) 0.1271(3) 0.0457(19) Uani 1 1 d . . . . .
H26 H 0.3627 0.9828 0.1016 0.055 Uiso 1 1 calc R U . . .
C27 C 0.4204(6) 0.6673(4) 0.1336(4) 0.081(3) Uani 1 1 d . . . . .
H27A H 0.4764 0.6690 0.1587 0.121 Uiso 1 1 calc R U . . .
H27B H 0.4217 0.6248 0.1025 0.121 Uiso 1 1 calc R U . . .
H27C H 0.3704 0.6613 0.1645 0.121 Uiso 1 1 calc R U . . .
C28 C 0.3630(6) 1.0800(4) 0.1963(4) 0.072(2) Uani 1 1 d . . . . .
H28A H 0.4104 1.0839 0.1628 0.107 Uiso 1 1 calc R U . . .
H28B H 0.3670 1.1225 0.2272 0.107 Uiso 1 1 calc R U . . .
H28C H 0.3049 1.0806 0.1740 0.107 Uiso 1 1 calc R U . . .
C29 C 0.3781(5) 0.9067(4) -0.0275(3) 0.0398(17) Uani 1 1 d . . . . .
C30 C 0.3827(4) 0.8734(3) -0.0968(3) 0.0331(16) Uani 1 1 d . . . . .
C31 C 0.3825(5) 0.9186(3) -0.1517(3) 0.0392(17) Uani 1 1 d . . . . .
C32 C 0.4080(5) 0.8126(3) -0.2289(4) 0.0438(18) Uani 1 1 d . . . . .
C33 C 0.3908(5) 0.7864(3) -0.1041(3) 0.0371(17) Uani 1 1 d . . . . .
H33 H 0.4423 0.7695 -0.0762 0.045 Uiso 1 1 calc R U . . .
C34 C 0.3721(6) 1.0050(3) -0.1537(4) 0.065(2) Uani 1 1 d . . . . .
H34A H 0.3211 1.0200 -0.1262 0.097 Uiso 1 1 calc R U . . .
H34B H 0.3623 1.0212 -0.1999 0.097 Uiso 1 1 calc R U . . .
H34C H 0.4264 1.0286 -0.1364 0.097 Uiso 1 1 calc R U . . .
C35 C 0.3075(5) 0.7432(3) -0.0807(3) 0.0389(18) Uani 1 1 d . . . . .
C36 C 0.3182(5) 0.6742(4) -0.0455(3) 0.0428(18) Uani 1 1 d . . . . .
H36 H 0.3765 0.6560 -0.0367 0.051 Uiso 1 1 calc R U . . .
C37 C 0.2444(5) 0.6326(4) -0.0236(3) 0.0489(19) Uani 1 1 d . . . . .
H37 H 0.2529 0.5868 -0.0001 0.059 Uiso 1 1 calc R U . . .
C38 C 0.1579(6) 0.6589(4) -0.0363(4) 0.050(2) Uani 1 1 d . . . . .
C39 C 0.1467(5) 0.7273(4) -0.0715(4) 0.057(2) Uani 1 1 d . . . . .
H39 H 0.0885 0.7460 -0.0799 0.069 Uiso 1 1 calc R U . . .
C40 C 0.2208(5) 0.7673(4) -0.0940(4) 0.0489(19) Uani 1 1 d . . . . .
H40 H 0.2120 0.8121 -0.1190 0.059 Uiso 1 1 calc R U . . .
C41 C 0.3849(8) -0.0887(6) 0.4970(5) 0.115(4) Uani 1 1 d . . . . .
H41A H 0.3279 -0.0802 0.4744 0.172 Uiso 1 1 calc R U . . .
H41B H 0.4005 -0.1421 0.4943 0.172 Uiso 1 1 calc R U . . .
H41C H 0.4314 -0.0587 0.4754 0.172 Uiso 1 1 calc R U . . .
C42 C 0.3775(9) -0.0673(5) 0.5647(5) 0.119(4) Uani 1 1 d . . . . .
H42A H 0.4324 -0.0821 0.5888 0.143 Uiso 1 1 calc R U . . .
H42B H 0.3266 -0.0941 0.5854 0.143 Uiso 1 1 calc R U . . .
C43 C 0.3656(7) 0.0443(5) 0.6337(5) 0.078(3) Uani 1 1 d . . . . .
C44 C 0.3535(7) 0.1266(5) 0.6351(5) 0.097(3) Uani 1 1 d . . . . .
H44A H 0.3377 0.1424 0.6804 0.145 Uiso 1 1 calc R U . . .
H44B H 0.3056 0.1407 0.6043 0.145 Uiso 1 1 calc R U . . .
H44C H 0.4090 0.1512 0.6215 0.145 Uiso 1 1 calc R U . . .
C45 C 0.3921(11) 0.4325(7) 0.9932(6) 0.162(6) Uani 1 1 d . . . . .
H45A H 0.3370 0.4166 1.0155 0.243 Uiso 1 1 calc R U . . .
H45B H 0.3976 0.4873 0.9959 0.243 Uiso 1 1 calc R U . . .
H45C H 0.4433 0.4090 1.0153 0.243 Uiso 1 1 calc R U . . .
C46 C 0.3897(10) 0.4107(6) 0.9270(5) 0.142(5) Uani 1 1 d . . . . .
H46A H 0.4444 0.4288 0.9046 0.170 Uiso 1 1 calc R U . . .
H46B H 0.3381 0.4351 0.9051 0.170 Uiso 1 1 calc R U . . .
C47 C 0.3554(7) 0.3006(7) 0.8592(5) 0.089(3) Uani 1 1 d . . . . .
C48 C 0.3476(8) 0.2169(5) 0.8542(5) 0.117(4) Uani 1 1 d . . . . .
H48A H 0.2866 0.2034 0.8413 0.176 Uiso 1 1 calc R U . . .
H48B H 0.3617 0.1942 0.8975 0.176 Uiso 1 1 calc R U . . .
H48C H 0.3894 0.1983 0.8204 0.176 Uiso 1 1 calc R U . . .
Cl1 Cl 0.12247(17) -0.02850(11) 0.82498(9) 0.0731(7) Uani 1 1 d . . . . .
S2 S 0.42397(16) 0.78073(10) -0.30859(10) 0.0658(7) Uani 1 1 d . . . . .
N1 N 0.1262(4) -0.0008(3) 0.5257(2) 0.0489(16) Uani 1 1 d . . . . .
H1 H 0.1355 0.0459 0.5136 0.059 Uiso 1 1 calc R U . . .
N2 N 0.0947(3) 0.0870(3) 0.3251(3) 0.0403(14) Uani 1 1 d . . . . .
H2A H 0.0679 0.1300 0.3175 0.048 Uiso 1 1 calc R U . . .
N3 N 0.1343(4) -0.0308(3) 0.2857(3) 0.0446(15) Uani 1 1 d . . . . .
H3 H 0.1493 -0.0598 0.2521 0.054 Uiso 1 1 calc R U . . .
N4 N 0.3768(4) 0.8559(3) 0.0237(2) 0.0446(15) Uani 1 1 d . . . . .
H4 H 0.3709 0.8087 0.0119 0.053 Uiso 1 1 calc R U . . .
N5 N 0.3924(4) 0.8872(3) -0.2157(3) 0.0565(18) Uani 1 1 d . . . . .
H5A H 0.3882 0.9177 -0.2500 0.068 Uiso 1 1 calc R U . . .
N6 N 0.4109(4) 0.7667(3) -0.1754(3) 0.0462(16) Uani 1 1 d . . . . .
H6 H 0.4264 0.7199 -0.1831 0.055 Uiso 1 1 calc R U . . .
O1 O 0.1302(5) -0.1555(3) 0.7349(3) 0.093(2) Uani 1 1 d . . . . .
O2 O 0.1113(4) 0.1196(2) 0.5992(2) 0.0651(16) Uani 1 1 d . . . . .
O3 O 0.1044(4) -0.1195(2) 0.4851(2) 0.0609(15) Uani 1 1 d . . . . .
O4 O 0.4327(3) 0.2337(3) 0.4728(3) 0.0633(15) Uani 1 1 d . . . . .
H4A H 0.4199 0.2761 0.4880 0.095 Uiso 1 1 calc R U . . .
O5 O 0.4098(4) 0.7362(2) 0.0967(2) 0.0619(15) Uani 1 1 d . . . . .
O6 O 0.3730(4) 1.0103(3) 0.2330(2) 0.0733(17) Uani 1 1 d . . . . .
O7 O 0.3749(5) 0.9758(2) -0.0165(2) 0.0771(19) Uani 1 1 d . . . . .
O8 O 0.0818(4) 0.6222(3) -0.0141(3) 0.0746(17) Uani 1 1 d . . . . .
H8 H 0.0918 0.5760 -0.0117 0.112 Uiso 1 1 calc R U . . .
O9 O 0.3641(5) 0.0151(3) 0.5713(3) 0.090(2) Uani 1 1 d . . . . .
O10 O 0.3740(7) 0.0047(4) 0.6813(3) 0.155(4) Uani 1 1 d . . . . .
O11 O 0.3826(6) 0.3269(4) 0.9178(4) 0.118(3) Uani 1 1 d . . . . .
O12 O 0.3370(5) 0.3457(4) 0.8146(3) 0.119(3) Uani 1 1 d . . . . .
S1 S 0.10533(16) 0.07458(10) 0.19145(9) 0.0618(6) Uani 1 1 d . . . . .
Cl2 Cl 0.40699(17) 0.88484(12) 0.32227(10) 0.0798(7) Uani 1 1 d . . . . .

loop_
_atom_site_aniso_label
_atom_site_aniso_U_11
_atom_site_aniso_U_22
_atom_site_aniso_U_33
_atom_site_aniso_U_23
_atom_site_aniso_U_13
_atom_site_aniso_U_12
C1 0.055(5) 0.033(4) 0.033(4) 0.001(3) 0.007(4) -0.001(3)
C2 0.082(6) 0.030(4) 0.042(4) 0.002(3) 0.010(4) 0.008(4)
C3 0.082(6) 0.036(4) 0.032(4) 0.008(4) 0.007(4) -0.004(4)
C4 0.068(5) 0.051(4) 0.024(4) 0.006(3) 0.002(4) -0.002(4)
C5 0.077(6) 0.037(4) 0.044(5) -0.003(4) 0.006(4) -0.001(4)
C6 0.066(6) 0.037(4) 0.032(4) -0.001(3) -0.002(4) 0.007(4)
C7 0.144(9) 0.049(5) 0.074(6) 0.014(5) 0.018(6) 0.020(5)
C8 0.107(8) 0.032(4) 0.065(5) -0.007(4) -0.006(5) 0.012(4)
C9 0.033(4) 0.032(4) 0.039(4) -0.002(3) -0.004(3) 0.000(3)
C10 0.038(4) 0.023(3) 0.030(4) 0.000(3) -0.005(3) -0.002(3)
C11 0.040(4) 0.025(3) 0.031(4) 0.001(3) -0.003(3) 0.004(3)
C12 0.043(4) 0.038(4) 0.041(4) 0.004(3) -0.007(4) -0.012(3)
C13 0.041(4) 0.032(3) 0.035(4) 0.004(3) -0.003(3) -0.004(3)
C14 0.084(6) 0.030(4) 0.039(4) -0.006(3) -0.005(4) 0.003(4)
C15 0.043(4) 0.028(4) 0.026(4) 0.003(3) 0.001(3) -0.003(3)
C16 0.047(5) 0.030(4) 0.036(4) -0.001(3) 0.006(4) 0.007(3)
C17 0.067(5) 0.024(3) 0.040(4) -0.005(3) -0.001(4) -0.006(4)
C18 0.049(5) 0.030(4) 0.047(4) 0.000(3) -0.005(4) -0.001(4)
C19 0.045(5) 0.031(4) 0.066(5) -0.007(4) 0.006(4) -0.003(4)
C20 0.054(5) 0.027(4) 0.047(4) -0.001(3) 0.004(4) 0.001(4)
C21 0.053(5) 0.042(4) 0.033(4) 0.002(4) -0.005(4) 0.001(4)
C22 0.068(6) 0.038(4) 0.035(4) 0.001(3) -0.002(4) 0.008(4)
C23 0.076(6) 0.047(4) 0.042(5) 0.008(4) 0.000(4) 0.004(4)
C24 0.068(6) 0.059(5) 0.034(4) -0.005(4) -0.009(4) 0.004(4)
C25 0.064(5) 0.047(4) 0.038(4) -0.004(4) -0.004(4) 0.012(4)
C26 0.067(5) 0.040(4) 0.030(4) 0.002(3) 0.001(4) 0.007(4)
C27 0.139(9) 0.034(4) 0.069(6) 0.017(4) 0.002(6) 0.015(5)
C28 0.105(7) 0.042(4) 0.068(6) -0.012(4) -0.008(5) 0.008(5)
C29 0.055(5) 0.031(4) 0.033(4) 0.000(3) 0.002(4) 0.004(3)
C30 0.042(4) 0.018(3) 0.039(4) 0.001(3) 0.004(3) 0.000(3)
C31 0.054(5) 0.027(3) 0.036(4) -0.002(3) 0.005(4) 0.000(3)
C32 0.054(5) 0.033(4) 0.045(4) -0.003(4) 0.011(4) -0.002(3)
C33 0.048(4) 0.029(3) 0.035(4) 0.000(3) 0.002(4) 0.001(3)
C34 0.113(8) 0.034(4) 0.047(5) 0.005(4) -0.001(5) 0.005(4)
C35 0.063(5) 0.020(3) 0.033(4) 0.003(3) 0.002(4) -0.005(3)
C36 0.050(5) 0.037(4) 0.041(4) 0.010(4) 0.001(4) 0.007(4)
C37 0.066(5) 0.031(4) 0.049(5) 0.012(4) 0.002(4) 0.002(4)
C38 0.062(6) 0.035(4) 0.053(5) -0.002(4) 0.006(4) -0.007(4)
C39 0.049(5) 0.032(4) 0.091(6) 0.015(4) -0.006(5) 0.001(4)
C40 0.061(6) 0.033(4) 0.053(5) 0.007(4) -0.008(4) 0.000(4)
C41 0.149(11) 0.096(7) 0.100(9) -0.015(7) 0.021(8) 0.022(8)
C42 0.207(13) 0.067(6) 0.083(8) 0.010(6) 0.001(8) 0.028(8)
C43 0.096(8) 0.084(7) 0.055(6) 0.011(6) 0.001(6) 0.004(6)
C44 0.121(9) 0.075(7) 0.095(7) -0.008(6) -0.015(7) 0.000(6)
C45 0.266(19) 0.106(9) 0.114(11) -0.014(8) 0.017(12) -0.043(12)
C46 0.258(17) 0.080(8) 0.088(9) 0.005(7) 0.013(10) -0.028(10)
C47 0.093(8) 0.124(10) 0.050(6) 0.022(7) 0.006(6) -0.004(7)
C48 0.156(11) 0.079(7) 0.117(9) 0.010(7) -0.001(8) -0.023(7)
Cl1 0.126(2) 0.0602(11) 0.0332(10) 0.0047(9) 0.0047(13) -0.0019(13)
S2 0.1158(19) 0.0423(10) 0.0393(12) -0.0052(10) 0.0170(12) -0.0026(11)
N1 0.091(5) 0.028(3) 0.028(3) 0.002(3) 0.000(3) -0.008(3)
N2 0.055(4) 0.030(3) 0.035(3) 0.002(3) -0.008(3) 0.008(3)
N3 0.072(4) 0.026(3) 0.036(3) -0.004(3) 0.000(3) 0.003(3)
N4 0.077(4) 0.026(3) 0.031(3) -0.004(3) -0.005(3) -0.003(3)
N5 0.106(6) 0.029(3) 0.034(3) -0.001(3) 0.012(4) -0.005(3)
N6 0.081(5) 0.024(3) 0.034(3) 0.002(3) 0.012(3) 0.007(3)
O1 0.192(7) 0.042(3) 0.046(3) 0.015(3) 0.026(4) 0.016(4)
O2 0.125(5) 0.027(2) 0.043(3) 0.001(2) -0.003(3) 0.003(3)
O3 0.113(5) 0.027(2) 0.043(3) 0.004(2) 0.000(3) -0.003(3)
O4 0.059(4) 0.040(3) 0.091(4) -0.013(3) -0.007(3) -0.010(3)
O5 0.113(5) 0.030(3) 0.042(3) 0.002(2) 0.006(3) 0.009(3)
O6 0.126(5) 0.050(3) 0.044(3) -0.012(3) 0.000(3) 0.012(3)
O7 0.162(6) 0.026(3) 0.043(3) -0.002(2) 0.007(4) 0.016(3)
O8 0.067(4) 0.045(3) 0.112(5) 0.016(3) 0.009(3) -0.011(3)
O9 0.143(6) 0.065(4) 0.063(4) 0.007(3) -0.005(4) 0.019(4)
O10 0.291(12) 0.112(5) 0.062(4) 0.041(5) -0.019(6) 0.030(6)
O11 0.183(8) 0.099(5) 0.071(5) 0.020(4) -0.007(5) -0.008(5)
O12 0.160(7) 0.122(6) 0.077(5) 0.036(5) -0.003(5) -0.013(5)
S1 0.1061(18) 0.0432(10) 0.0360(11) 0.0057(9) -0.0083(12) -0.0079(11)
Cl2 0.127(2) 0.0785(14) 0.0340(11) -0.0003(10) -0.0117(13) -0.0041(14)

loop_
_atom_type_symbol
_atom_type_description
_atom_type_scat_dispersion_real
_atom_type_scat_dispersion_imag
_atom_type_scat_source
C C 0.0033 0.0016 'International Tables Vol C Tables 4.2.6.8 and 6.1.1.4'
H H 0.0000 0.0000 'International Tables Vol C Tables 4.2.6.8 and 6.1.1.4'
N N 0.0061 0.0033 'International Tables Vol C Tables 4.2.6.8 and 6.1.1.4'
O O 0.0106 0.0060 'International Tables Vol C Tables 4.2.6.8 and 6.1.1.4'
S S 0.1246 0.1234 'International Tables Vol C Tables 4.2.6.8 and 6.1.1.4'
Cl Cl 0.1484 0.1585 'International Tables Vol C Tables 4.2.6.8 and 6.1.1.4'

loop_
_geom_angle_atom_site_label_1
_geom_angle_atom_site_label_2
_geom_angle_atom_site_label_3
_geom_angle
_geom_angle_site_symmetry_1
_geom_angle_site_symmetry_3
_geom_angle_publ_flag
C2 C1 C6 119.4(6) . . ?
C2 C1 N1 125.7(6) . . ?
C6 C1 N1 114.8(5) . . ?
C1 C2 C3 120.2(6) . . ?
C1 C2 H2 119.9 . . ?
C3 C2 H2 119.9 . . ?
C4 C3 O1 115.9(6) . . ?
C4 C3 C2 119.8(6) . . ?
O1 C3 C2 124.3(6) . . ?
C3 C4 C5 120.8(6) . . ?
C3 C4 Cl1 120.1(5) . . ?
C5 C4 Cl1 119.2(5) . . ?
C6 C5 C4 119.4(6) . . ?
C6 C5 H5 120.3 . . ?
C4 C5 H5 120.3 . . ?
C5 C6 O2 124.7(6) . . ?
C5 C6 C1 120.4(6) . . ?
O2 C6 C1 114.9(5) . . ?
O1 C7 H7A 109.5 . . ?
O1 C7 H7B 109.5 . . ?
H7A C7 H7B 109.5 . . ?
O1 C7 H7C 109.5 . . ?
H7A C7 H7C 109.5 . . ?
H7B C7 H7C 109.5 . . ?
O2 C8 H8A 109.5 . . ?
O2 C8 H8B 109.5 . . ?
H8A C8 H8B 109.5 . . ?
O2 C8 H8C 109.5 . . ?
H8A C8 H8C 109.5 . . ?
H8B C8 H8C 109.5 . . ?
O3 C9 N1 120.9(6) . . ?
O3 C9 C10 123.7(6) . . ?
N1 C9 C10 115.4(5) . . ?
C13 C10 C9 120.5(5) . . ?
C13 C10 C11 120.3(5) . . ?
C9 C10 C11 119.1(5) . . ?
N2 C11 C15 110.2(5) . . ?
N2 C11 C10 109.3(5) . . ?
C15 C11 C10 114.6(5) . . ?
N2 C11 H11 107.5 . . ?
C15 C11 H11 107.5 . . ?
C10 C11 H11 107.5 . . ?
N2 C12 N3 115.6(6) . . ?
N2 C12 S1 123.1(5) . . ?
N3 C12 S1 121.4(5) . . ?
C10 C13 N3 119.2(5) . . ?
C10 C13 C14 128.1(6) . . ?
N3 C13 C14 112.7(5) . . ?
C13 C14 H14A 109.5 . . ?
C13 C14 H14B 109.5 . . ?
H14A C14 H14B 109.5 . . ?
C13 C14 H14C 109.5 . . ?
H14A C14 H14C 109.5 . . ?
H14B C14 H14C 109.5 . . ?
C20 C15 C16 117.7(6) . . ?
C20 C15 C11 121.8(5) . . ?
C16 C15 C11 120.4(6) . . ?
C17 C16 C15 120.8(6) . . ?
C17 C16 H16 119.6 . . ?
C15 C16 H16 119.6 . . ?
C18 C17 C16 121.3(6) . . ?
C18 C17 H17 119.4 . . ?
C16 C17 H17 119.4 . . ?
O4 C18 C17 123.8(6) . . ?
O4 C18 C19 117.5(6) . . ?
C17 C18 C19 118.6(6) . . ?
C20 C19 C18 119.7(7) . . ?
C20 C19 H19 120.1 . . ?
C18 C19 H19 120.1 . . ?
C19 C20 C15 121.9(6) . . ?
C19 C20 H20 119.1 . . ?
C15 C20 H20 119.1 . . ?
C26 C21 N4 126.7(6) . . ?
C26 C21 C22 118.7(6) . . ?
N4 C21 C22 114.6(6) . . ?
C23 C22 O5 125.4(6) . . ?
C23 C22 C21 120.4(6) . . ?
O5 C22 C21 114.2(6) . . ?
C22 C23 C24 119.1(7) . . ?
C22 C23 H23 120.4 . . ?
C24 C23 H23 120.4 . . ?
C23 C24 C25 121.8(6) . . ?
C23 C24 Cl2 118.8(6) . . ?
C25 C24 Cl2 119.4(5) . . ?
O6 C25 C24 116.3(6) . . ?
O6 C25 C26 124.8(6) . . ?
C24 C25 C26 118.9(6) . . ?
C21 C26 C25 121.0(6) . . ?
C21 C26 H26 119.5 . . ?
C25 C26 H26 119.5 . . ?
O5 C27 H27A 109.5 . . ?
O5 C27 H27B 109.5 . . ?
H27A C27 H27B 109.5 . . ?
O5 C27 H27C 109.5 . . ?
H27A C27 H27C 109.5 . . ?
H27B C27 H27C 109.5 . . ?
O6 C28 H28A 109.5 . . ?
O6 C28 H28B 109.5 . . ?
H28A C28 H28B 109.5 . . ?
O6 C28 H28C 109.5 . . ?
H28A C28 H28C 109.5 . . ?
H28B C28 H28C 109.5 . . ?
O7 C29 N4 121.2(6) . . ?
O7 C29 C30 123.3(6) . . ?
N4 C29 C30 115.5(5) . . ?
C31 C30 C29 120.6(5) . . ?
C31 C30 C33 120.7(5) . . ?
C29 C30 C33 118.6(5) . . ?
C30 C31 N5 120.1(5) . . ?
C30 C31 C34 127.5(6) . . ?
N5 C31 C34 112.4(5) . . ?
N6 C32 N5 116.0(6) . . ?
N6 C32 S2 122.5(5) . . ?
N5 C32 S2 121.6(5) . . ?
N6 C33 C35 109.7(5) . . ?
N6 C33 C30 109.6(5) . . ?
C35 C33 C30 113.8(5) . . ?
N6 C33 H33 107.8 . . ?
C35 C33 H33 107.8 . . ?
C30 C33 H33 107.8 . . ?
C31 C34 H34A 109.5 . . ?
C31 C34 H34B 109.5 . . ?
H34A C34 H34B 109.5 . . ?
C31 C34 H34C 109.5 . . ?
H34A C34 H34C 109.5 . . ?
H34B C34 H34C 109.5 . . ?
C40 C35 C36 117.7(6) . . ?
C40 C35 C33 123.0(6) . . ?
C36 C35 C33 119.3(6) . . ?
C37 C36 C35 121.4(7) . . ?
C37 C36 H36 119.3 . . ?
C35 C36 H36 119.3 . . ?
C38 C37 C36 119.9(6) . . ?
C38 C37 H37 120.1 . . ?
C36 C37 H37 120.1 . . ?
O8 C38 C37 123.1(6) . . ?
O8 C38 C39 117.8(7) . . ?
C37 C38 C39 119.1(7) . . ?
C40 C39 C38 120.3(7) . . ?
C40 C39 H39 119.8 . . ?
C38 C39 H39 119.8 . . ?
C39 C40 C35 121.6(6) . . ?
C39 C40 H40 119.2 . . ?
C35 C40 H40 119.2 . . ?
C42 C41 H41A 109.5 . . ?
C42 C41 H41B 109.5 . . ?
H41A C41 H41B 109.5 . . ?
C42 C41 H41C 109.5 . . ?
H41A C41 H41C 109.5 . . ?
H41B C41 H41C 109.5 . . ?
C41 C42 O9 111.2(8) . . ?
C41 C42 H42A 109.4 . . ?
O9 C42 H42A 109.4 . . ?
C41 C42 H42B 109.4 . . ?
O9 C42 H42B 109.4 . . ?
H42A C42 H42B 108.0 . . ?
O10 C43 O9 120.9(9) . . ?
O10 C43 C44 125.7(10) . . ?
O9 C43 C44 113.4(8) . . ?
C43 C44 H44A 109.5 . . ?
C43 C44 H44B 109.5 . . ?
H44A C44 H44B 109.5 . . ?
C43 C44 H44C 109.5 . . ?
H44A C44 H44C 109.5 . . ?
H44B C44 H44C 109.5 . . ?
C46 C45 H45A 109.5 . . ?
C46 C45 H45B 109.5 . . ?
H45A C45 H45B 109.5 . . ?
C46 C45 H45C 109.5 . . ?
H45A C45 H45C 109.5 . . ?
H45B C45 H45C 109.5 . . ?
C45 C46 O11 113.4(9) . . ?
C45 C46 H46A 108.9 . . ?
O11 C46 H46A 108.9 . . ?
C45 C46 H46B 108.9 . . ?
O11 C46 H46B 108.9 . . ?
H46A C46 H46B 107.7 . . ?
O12 C47 O11 118.8(10) . . ?
O12 C47 C48 125.5(11) . . ?
O11 C47 C48 115.7(9) . . ?
C47 C48 H48A 109.5 . . ?
C47 C48 H48B 109.5 . . ?
H48A C48 H48B 109.5 . . ?
C47 C48 H48C 109.5 . . ?
H48A C48 H48C 109.5 . . ?
H48B C48 H48C 109.5 . . ?
C9 N1 C1 129.7(5) . . ?
C9 N1 H1 115.1 . . ?
C1 N1 H1 115.1 . . ?
C12 N2 C11 125.9(5) . . ?
C12 N2 H2A 117.0 . . ?
C11 N2 H2A 117.0 . . ?
C12 N3 C13 125.0(5) . . ?
C12 N3 H3 117.5 . . ?
C13 N3 H3 117.5 . . ?
C29 N4 C21 128.7(5) . . ?
C29 N4 H4 115.6 . . ?
C21 N4 H4 115.6 . . ?
C32 N5 C31 125.2(6) . . ?
C32 N5 H5A 117.4 . . ?
C31 N5 H5A 117.4 . . ?
C32 N6 C33 127.5(5) . . ?
C32 N6 H6 116.2 . . ?
C33 N6 H6 116.2 . . ?
C3 O1 C7 120.4(6) . . ?
C6 O2 C8 118.1(5) . . ?
C18 O4 H4A 109.5 . . ?
C22 O5 C27 116.9(5) . . ?
C25 O6 C28 118.0(5) . . ?
C38 O8 H8 109.5 . . ?
C43 O9 C42 117.3(7) . . ?
C47 O11 C46 118.6(8) . . ?

loop_
_geom_bond_atom_site_label_1
_geom_bond_atom_site_label_2
_geom_bond_distance
_geom_bond_site_symmetry_2
_geom_bond_publ_flag
C1 C2 1.382(8) . ?
C1 C6 1.384(8) . ?
C1 N1 1.414(8) . ?
C2 C3 1.385(9) . ?
C2 H2 0.9300 . ?
C3 C4 1.360(9) . ?
C3 O1 1.362(7) . ?
C4 C5 1.388(9) . ?
C4 Cl1 1.731(6) . ?
C5 C6 1.374(9) . ?
C5 H5 0.9300 . ?
C6 O2 1.375(7) . ?
C7 O1 1.382(9) . ?
C7 H7A 0.9600 . ?
C7 H7B 0.9600 . ?
C7 H7C 0.9600 . ?
C8 O2 1.427(7) . ?
C8 H8A 0.9600 . ?
C8 H8B 0.9600 . ?
C8 H8C 0.9600 . ?
C9 O3 1.224(7) . ?
C9 N1 1.349(7) . ?
C9 C10 1.481(8) . ?
C10 C13 1.343(8) . ?
C10 C11 1.521(7) . ?
C11 N2 1.470(7) . ?
C11 C15 1.513(8) . ?
C11 H11 0.9800 . ?
C12 N2 1.327(7) . ?
C12 N3 1.356(7) . ?
C12 S1 1.668(6) . ?
C13 N3 1.388(7) . ?
C13 C14 1.495(8) . ?
C14 H14A 0.9600 . ?
C14 H14B 0.9600 . ?
C14 H14C 0.9600 . ?
C15 C20 1.377(8) . ?
C15 C16 1.390(8) . ?
C16 C17 1.372(9) . ?
C16 H16 0.9300 . ?
C17 C18 1.366(9) . ?
C17 H17 0.9300 . ?
C18 O4 1.356(8) . ?
C18 C19 1.396(8) . ?
C19 C20 1.373(9) . ?
C19 H19 0.9300 . ?
C20 H20 0.9300 . ?
C21 C26 1.373(8) . ?
C21 N4 1.416(7) . ?
C21 C22 1.420(9) . ?
C22 C23 1.364(9) . ?
C22 O5 1.386(7) . ?
C23 C24 1.377(9) . ?
C23 H23 0.9300 . ?
C24 C25 1.378(9) . ?
C24 Cl2 1.738(7) . ?
C25 O6 1.354(7) . ?
C25 C26 1.380(9) . ?
C26 H26 0.9300 . ?
C27 O5 1.410(7) . ?
C27 H27A 0.9600 . ?
C27 H27B 0.9600 . ?
C27 H27C 0.9600 . ?
C28 O6 1.420(8) . ?
C28 H28A 0.9600 . ?
C28 H28B 0.9600 . ?
C28 H28C 0.9600 . ?
C29 O7 1.224(7) . ?
C29 N4 1.338(7) . ?
C29 C30 1.482(8) . ?
C30 C31 1.335(8) . ?
C30 C33 1.527(7) . ?
C31 N5 1.380(7) . ?
C31 C34 1.514(8) . ?
C32 N6 1.322(8) . ?
C32 N5 1.345(7) . ?
C32 S2 1.677(7) . ?
C33 N6 1.471(7) . ?
C33 C35 1.509(9) . ?
C33 H33 0.9800 . ?
C34 H34A 0.9600 . ?
C34 H34B 0.9600 . ?
C34 H34C 0.9600 . ?
C35 C40 1.368(9) . ?
C35 C36 1.396(8) . ?
C36 C37 1.375(9) . ?
C36 H36 0.9300 . ?
C37 C38 1.374(9) . ?
C37 H37 0.9300 . ?
C38 O8 1.360(8) . ?
C38 C39 1.389(9) . ?
C39 C40 1.366(9) . ?
C39 H39 0.9300 . ?
C40 H40 0.9300 . ?
C41 C42 1.385(11) . ?
C41 H41A 0.9600 . ?
C41 H41B 0.9600 . ?
C41 H41C 0.9600 . ?
C42 O9 1.456(9) . ?
C42 H42A 0.9700 . ?
C42 H42B 0.9700 . ?
C43 O10 1.170(9) . ?
C43 O9 1.326(9) . ?
C43 C44 1.445(11) . ?
C44 H44A 0.9600 . ?
C44 H44B 0.9600 . ?
C44 H44C 0.9600 . ?
C45 C46 1.355(12) . ?
C45 H45A 0.9600 . ?
C45 H45B 0.9600 . ?
C45 H45C 0.9600 . ?
C46 O11 1.476(10) . ?
C46 H46A 0.9700 . ?
C46 H46B 0.9700 . ?
C47 O12 1.207(10) . ?
C47 O11 1.302(11) . ?
C47 C48 1.466(13) . ?
C48 H48A 0.9600 . ?
C48 H48B 0.9600 . ?
C48 H48C 0.9600 . ?
N1 H1 0.8600 . ?
N2 H2A 0.8600 . ?
N3 H3 0.8600 . ?
N4 H4 0.8600 . ?
N5 H5A 0.8600 . ?
N6 H6 0.8600 . ?
O4 H4A 0.8200 . ?
O8 H8 0.8200 . ?

loop_
_geom_torsion_atom_site_label_1
_geom_torsion_atom_site_label_2
_geom_torsion_atom_site_label_3
_geom_torsion_atom_site_label_4
_geom_torsion
_geom_torsion_site_symmetry_1
_geom_torsion_site_symmetry_2
_geom_torsion_site_symmetry_3
_geom_torsion_site_symmetry_4
_geom_torsion_publ_flag
C6 C1 C2 C3 0.3(12) . . . . ?
N1 C1 C2 C3 178.2(7) . . . . ?
C1 C2 C3 C4 -0.5(13) . . . . ?
C1 C2 C3 O1 177.9(7) . . . . ?
O1 C3 C4 C5 -177.7(7) . . . . ?
C2 C3 C4 C5 0.8(13) . . . . ?
O1 C3 C4 Cl1 2.5(11) . . . . ?
C2 C3 C4 Cl1 -179.0(6) . . . . ?
C3 C4 C5 C6 -1.1(12) . . . . ?
Cl1 C4 C5 C6 178.7(6) . . . . ?
C4 C5 C6 O2 179.7(7) . . . . ?
C4 C5 C6 C1 0.9(12) . . . . ?
C2 C1 C6 C5 -0.5(12) . . . . ?
N1 C1 C6 C5 -178.7(7) . . . . ?
C2 C1 C6 O2 -179.5(7) . . . . ?
N1 C1 C6 O2 2.4(10) . . . . ?
O3 C9 C10 C13 -14.2(11) . . . . ?
N1 C9 C10 C13 165.2(6) . . . . ?
O3 C9 C10 C11 166.6(6) . . . . ?
N1 C9 C10 C11 -14.0(9) . . . . ?
C13 C10 C11 N2 19.1(9) . . . . ?
C9 C10 C11 N2 -161.6(5) . . . . ?
C13 C10 C11 C15 -105.1(7) . . . . ?
C9 C10 C11 C15 74.1(8) . . . . ?
C9 C10 C13 N3 176.0(6) . . . . ?
C11 C10 C13 N3 -4.8(10) . . . . ?
C9 C10 C13 C14 -4.1(11) . . . . ?
C11 C10 C13 C14 175.1(7) . . . . ?
N2 C11 C15 C20 -79.2(7) . . . . ?
C10 C11 C15 C20 44.6(8) . . . . ?
N2 C11 C15 C16 97.7(6) . . . . ?
C10 C11 C15 C16 -138.5(6) . . . . ?
C20 C15 C16 C17 -0.8(9) . . . . ?
C11 C15 C16 C17 -177.8(5) . . . . ?
C15 C16 C17 C18 -0.5(10) . . . . ?
C16 C17 C18 O4 -179.5(6) . . . . ?
C16 C17 C18 C19 1.3(10) . . . . ?
O4 C18 C19 C20 179.8(6) . . . . ?
C17 C18 C19 C20 -0.9(10) . . . . ?
C18 C19 C20 C15 -0.4(10) . . . . ?
C16 C15 C20 C19 1.2(10) . . . . ?
C11 C15 C20 C19 178.1(6) . . . . ?
C26 C21 C22 C23 0.2(11) . . . . ?
N4 C21 C22 C23 -179.3(7) . . . . ?
C26 C21 C22 O5 -179.8(7) . . . . ?
N4 C21 C22 O5 0.7(10) . . . . ?
O5 C22 C23 C24 -179.9(7) . . . . ?
C21 C22 C23 C24 0.2(12) . . . . ?
C22 C23 C24 C25 -0.7(12) . . . . ?
C22 C23 C24 Cl2 179.7(6) . . . . ?
C23 C24 C25 O6 180.0(7) . . . . ?
Cl2 C24 C25 O6 -0.5(10) . . . . ?
C23 C24 C25 C26 1.0(12) . . . . ?
Cl2 C24 C25 C26 -179.5(6) . . . . ?
N4 C21 C26 C25 179.5(7) . . . . ?
C22 C21 C26 C25 0.1(11) . . . . ?
O6 C25 C26 C21 -179.5(7) . . . . ?
C24 C25 C26 C21 -0.6(12) . . . . ?
O7 C29 C30 C31 -0.9(11) . . . . ?
N4 C29 C30 C31 178.6(7) . . . . ?
O7 C29 C30 C33 177.2(7) . . . . ?
N4 C29 C30 C33 -3.3(9) . . . . ?
C29 C30 C31 N5 176.1(6) . . . . ?
C33 C30 C31 N5 -2.0(10) . . . . ?
C29 C30 C31 C34 -3.9(11) . . . . ?
C33 C30 C31 C34 177.9(7) . . . . ?
C31 C30 C33 N6 8.3(9) . . . . ?
C29 C30 C33 N6 -169.9(5) . . . . ?
C31 C30 C33 C35 -114.9(7) . . . . ?
C29 C30 C33 C35 66.9(8) . . . . ?
N6 C33 C35 C40 -82.3(7) . . . . ?
C30 C33 C35 C40 40.9(9) . . . . ?
N6 C33 C35 C36 95.8(7) . . . . ?
C30 C33 C35 C36 -141.0(6) . . . . ?
C40 C35 C36 C37 -1.4(10) . . . . ?
C33 C35 C36 C37 -179.6(6) . . . . ?
C35 C36 C37 C38 0.1(10) . . . . ?
C36 C37 C38 O8 -177.7(7) . . . . ?
C36 C37 C38 C39 0.2(10) . . . . ?
O8 C38 C39 C40 178.9(7) . . . . ?
C37 C38 C39 C40 0.9(11) . . . . ?
C38 C39 C40 C35 -2.3(11) . . . . ?
C36 C35 C40 C39 2.6(10) . . . . ?
C33 C35 C40 C39 -179.3(6) . . . . ?
O3 C9 N1 C1 -1.0(12) . . . . ?
C10 C9 N1 C1 179.6(7) . . . . ?
C2 C1 N1 C9 14.6(13) . . . . ?
C6 C1 N1 C9 -167.4(7) . . . . ?
N3 C12 N2 C11 14.9(9) . . . . ?
S1 C12 N2 C11 -166.6(5) . . . . ?
C15 C11 N2 C12 101.5(7) . . . . ?
C10 C11 N2 C12 -25.4(8) . . . . ?
N2 C12 N3 C13 3.9(10) . . . . ?
S1 C12 N3 C13 -174.6(5) . . . . ?
C10 C13 N3 C12 -8.5(10) . . . . ?
C14 C13 N3 C12 171.6(6) . . . . ?
O7 C29 N4 C21 -9.0(12) . . . . ?
C30 C29 N4 C21 171.5(7) . . . . ?
C26 C21 N4 C29 14.6(13) . . . . ?
C22 C21 N4 C29 -166.0(7) . . . . ?
N6 C32 N5 C31 2.3(11) . . . . ?
S2 C32 N5 C31 -177.0(6) . . . . ?
C30 C31 N5 C32 -4.1(11) . . . . ?
C34 C31 N5 C32 176.0(7) . . . . ?
N5 C32 N6 C33 6.2(10) . . . . ?
S2 C32 N6 C33 -174.6(5) . . . . ?
C35 C33 N6 C32 114.7(7) . . . . ?
C30 C33 N6 C32 -10.9(9) . . . . ?
C4 C3 O1 C7 -159.9(8) . . . . ?
C2 C3 O1 C7 21.7(13) . . . . ?
C5 C6 O2 C8 -1.0(11) . . . . ?
C1 C6 O2 C8 177.9(7) . . . . ?
C23 C22 O5 C27 4.7(12) . . . . ?
C21 C22 O5 C27 -175.3(7) . . . . ?
C24 C25 O6 C28 175.3(7) . . . . ?
C26 C25 O6 C28 -5.7(12) . . . . ?
O10 C43 O9 C42 -2.8(16) . . . . ?
C44 C43 O9 C42 178.9(10) . . . . ?
C41 C42 O9 C43 -173.0(10) . . . . ?
O12 C47 O11 C46 0.1(17) . . . . ?
C48 C47 O11 C46 -178.5(10) . . . . ?
C45 C46 O11 C47 161.7(12) . . . . ?
